data_7707503
loop_
_publ_author_name
'Dehmel, Maximilian'
'K\"ohler, Angelina'
'G\"orls, Helmar'
'Kretschmer, Robert'

_publ_section_title
;
 Synthesis, characterization, and reactivity of group 13 hydride complexes
 based on amido-amine ligands.
;
_journal_issue 24
_journal_name_full 'Dalton transactions (Cambridge, England : 2003)'
_journal_page_first 8434
_journal_page_last 8445
_journal_paper_doi 10.1039/d1dt01454d
_journal_volume 50
_journal_year 2021
_chemical_formula_moiety 'C38 H62 Cl2 Ga2 N4'
_chemical_formula_sum 'C38 H62 Cl2 Ga2 N4'
_chemical_formula_weight 785.25
_space_group_crystal_system monoclinic
_space_group_IT_number 14
_space_group_name_Hall '-P 2yn'
_space_group_name_H-M_alt 'P 1 21/n 1'
_atom_sites_solution_hydrogens geom
_audit_creation_method SHELXL-2018/3
_audit_update_record
;
2021-04-21 deposited with the CCDC.	2021-05-20 downloaded from the CCDC.
;
_cell_angle_alpha 90
_cell_angle_beta 95.529(3)
_cell_angle_gamma 90
_cell_formula_units_Z 2
_cell_length_a 8.9859(3)
_cell_length_b 12.6693(6)
_cell_length_c 17.0024(7)
_cell_measurement_reflns_used 14269
_cell_measurement_temperature 133(2)
_cell_measurement_theta_max 27.472
_cell_measurement_theta_min 2.407
_cell_volume 1926.63(14)
_computing_cell_refinement DENZO
_computing_data_collection COLLECT
_computing_data_reduction DENZO
_computing_molecular_graphics SHELXTL/PC
_computing_publication_material 'SHELXL-2018/3 (Sheldrick, 2018)'
_computing_structure_refinement 'SHELXL-2018/3 (Sheldrick, 2018)'
_computing_structure_solution 'SHELXS-97 (Sheldrick, 2008)'
_diffrn_ambient_temperature 133(2)
_diffrn_measured_fraction_theta_full 0.999
_diffrn_measured_fraction_theta_max 0.998
_diffrn_measurement_device_type KappaCCD
_diffrn_measurement_method 'phi + omega - scans'
_diffrn_radiation_type MoK\a
_diffrn_radiation_wavelength 0.71073
_diffrn_reflns_av_R_equivalents 0.0456
_diffrn_reflns_av_unetI/netI 0.0359
_diffrn_reflns_Laue_measured_fraction_full 0.999
_diffrn_reflns_Laue_measured_fraction_max 0.998
_diffrn_reflns_limit_h_max 11
_diffrn_reflns_limit_h_min -11
_diffrn_reflns_limit_k_max 16
_diffrn_reflns_limit_k_min -16
_diffrn_reflns_limit_l_max 22
_diffrn_reflns_limit_l_min -22
_diffrn_reflns_number 14269
_diffrn_reflns_point_group_measured_fraction_full 0.999
_diffrn_reflns_point_group_measured_fraction_max 0.998
_diffrn_reflns_theta_full 25.242
_diffrn_reflns_theta_max 27.472
_diffrn_reflns_theta_min 2.407
_exptl_absorpt_coefficient_mu 1.569
_exptl_absorpt_correction_T_max 0.7456
_exptl_absorpt_correction_T_min 0.6551
_exptl_absorpt_correction_type multi-scan
_exptl_absorpt_process_details
; 
 SADABS 2016/2: Krause, L., Herbst-Irmer, R., Sheldrick G.M. & Stalke D., 
 J. Appl. Cryst. 48 (2015) 3-10 
;
_exptl_crystal_colour colourless
_exptl_crystal_density_diffrn 1.354
_exptl_crystal_density_method 'not measured'
_exptl_crystal_description prism
_exptl_crystal_F_000 828
_exptl_crystal_size_max 0.092
_exptl_crystal_size_mid 0.088
_exptl_crystal_size_min 0.078
_refine_diff_density_max 0.656
_refine_diff_density_min -0.382
_refine_diff_density_rms 0.075
_refine_ls_extinction_method none
_refine_ls_goodness_of_fit_ref 1.155
_refine_ls_hydrogen_treatment constr
_refine_ls_matrix_type full
_refine_ls_number_parameters 212
_refine_ls_number_reflns 4405
_refine_ls_number_restraints 0
_refine_ls_restrained_S_all 1.155
_refine_ls_R_factor_all 0.0552
_refine_ls_R_factor_gt 0.0437
_refine_ls_shift/su_max 0.001
_refine_ls_shift/su_mean 0.000
_refine_ls_structure_factor_coef Fsqd
_refine_ls_weighting_details 'w=1/[\s^2^(Fo^2^)+(0.0261P)^2^+2.8184P] where P=(Fo^2^+2Fc^2^)/3'
_refine_ls_weighting_scheme calc
_refine_ls_wR_factor_gt 0.0900
_refine_ls_wR_factor_ref 0.0950
_reflns_Friedel_coverage 0.000
_reflns_number_gt 3789
_reflns_number_total 4405
_reflns_threshold_expression 'I > 2\s(I)'
_cod_data_source_file d1dt01454d2.cif
_cod_data_source_block FO6933_10a
_cod_depositor_comments 'Adding full bibliography for 7707498--7707509.cif.'
_cod_original_sg_symbol_H-M 'P 21/n'
_cod_database_code 7707503
_shelx_shelxl_version_number 2018/3
_shelx_space_group_comment
; 
The symmetry employed for this shelxl refinement is uniquely defined 
by the following loop, which should always be used as a source of 
symmetry information in preference to the above space-group names. 
They are only intended as comments. 
;
_shelx_estimated_absorpt_t_min 0.869
_shelx_estimated_absorpt_t_max 0.887

loop_
_space_group_symop_operation_xyz
'x, y, z'
'-x+1/2, y+1/2, -z+1/2'
'-x, -y, -z'
'x-1/2, -y-1/2, z-1/2'

loop_
_atom_site_label
_atom_site_type_symbol
_atom_site_fract_x
_atom_site_fract_y
_atom_site_fract_z
_atom_site_U_iso_or_equiv
_atom_site_adp_type
_atom_site_occupancy
_atom_site_site_symmetry_order
_atom_site_calc_flag
_atom_site_refinement_flags_posn
_atom_site_refinement_flags_adp
_atom_site_refinement_flags_occupancy
_atom_site_disorder_assembly
_atom_site_disorder_group
Ga1 Ga 0.38126(3) 0.52795(2) 0.46489(2) 0.02107(9) Uani 1 1 d . . . . .
Cl1 Cl 0.21868(8) 0.56221(6) 0.55563(4) 0.02979(17) Uani 1 1 d . . . . .
N1 N 0.3496(3) 0.62357(18) 0.37982(13) 0.0233(5) Uani 1 1 d . . . . .
N2 N 0.2482(2) 0.42434(19) 0.39300(14) 0.0240(5) Uani 1 1 d . . . . .
C1 C 0.2245(3) 0.5952(3) 0.32192(18) 0.0322(7) Uani 1 1 d . . . . .
H1A H 0.262543 0.575944 0.271080 0.039 Uiso 1 1 calc R U . . .
H1B H 0.156129 0.656133 0.312622 0.039 Uiso 1 1 calc R U . . .
C2 C 0.1412(3) 0.5025(2) 0.35334(19) 0.0301(7) Uani 1 1 d . . . . .
H2A H 0.073029 0.528188 0.391539 0.036 Uiso 1 1 calc R U . . .
H2B H 0.080040 0.467741 0.309182 0.036 Uiso 1 1 calc R U . . .
C3 C 0.3321(4) 0.3713(3) 0.33228(18) 0.0332(7) Uani 1 1 d . . . . .
H3A H 0.391645 0.424706 0.306540 0.040 Uiso 1 1 calc R U . . .
H3B H 0.259951 0.339945 0.291160 0.040 Uiso 1 1 calc R U . . .
C4 C 0.4350(4) 0.2861(3) 0.3677(2) 0.0384(8) Uani 1 1 d . . . . .
H4A H 0.514945 0.318732 0.403873 0.046 Uiso 1 1 calc R U . . .
H4B H 0.482961 0.250238 0.324941 0.046 Uiso 1 1 calc R U . . .
C5 C 0.3530(4) 0.2052(3) 0.4127(2) 0.0422(9) Uani 1 1 d . . . . .
H5A H 0.425842 0.156196 0.440594 0.051 Uiso 1 1 calc R U . . .
H5B H 0.285232 0.163571 0.375219 0.051 Uiso 1 1 calc R U . . .
C6 C 0.2630(4) 0.2595(3) 0.4721(2) 0.0368(8) Uani 1 1 d . . . . .
H6A H 0.201852 0.206370 0.497077 0.044 Uiso 1 1 calc R U . . .
H6B H 0.332076 0.292010 0.514086 0.044 Uiso 1 1 calc R U . . .
C7 C 0.1613(3) 0.3439(2) 0.43318(18) 0.0298(6) Uani 1 1 d . . . . .
H7A H 0.087020 0.310671 0.394029 0.036 Uiso 1 1 calc R U . . .
H7B H 0.106322 0.378866 0.473698 0.036 Uiso 1 1 calc R U . . .
C8 C 0.4120(3) 0.7252(2) 0.37017(16) 0.0250(6) Uani 1 1 d . . . . .
C9 C 0.5455(3) 0.7373(2) 0.33304(17) 0.0275(6) Uani 1 1 d . . . . .
C10 C 0.6048(4) 0.8384(3) 0.32485(18) 0.0350(7) Uani 1 1 d . . . . .
H10A H 0.694181 0.846735 0.299882 0.042 Uiso 1 1 calc R U . . .
C11 C 0.5353(4) 0.9264(3) 0.3525(2) 0.0398(8) Uani 1 1 d . . . . .
H11A H 0.577459 0.994468 0.347117 0.048 Uiso 1 1 calc R U . . .
C12 C 0.4047(4) 0.9149(3) 0.3879(2) 0.0390(8) Uani 1 1 d . . . . .
H12A H 0.357603 0.975753 0.406698 0.047 Uiso 1 1 calc R U . . .
C13 C 0.3398(3) 0.8161(2) 0.39685(17) 0.0298(6) Uani 1 1 d . . . . .
C14 C 0.6238(3) 0.6426(3) 0.30135(18) 0.0321(7) Uani 1 1 d . . . . .
H14A H 0.593869 0.578640 0.330460 0.038 Uiso 1 1 calc R U . . .
C15 C 0.5748(4) 0.6266(4) 0.2136(2) 0.0536(11) Uani 1 1 d . . . . .
H15A H 0.466151 0.617002 0.206114 0.080 Uiso 1 1 calc R U . . .
H15B H 0.624157 0.563879 0.194572 0.080 Uiso 1 1 calc R U . . .
H15C H 0.602693 0.688618 0.183872 0.080 Uiso 1 1 calc R U . . .
C16 C 0.7948(4) 0.6502(3) 0.3115(2) 0.0437(8) Uani 1 1 d . . . . .
H16A H 0.828643 0.662486 0.367296 0.066 Uiso 1 1 calc R U . . .
H16B H 0.827228 0.708830 0.279667 0.066 Uiso 1 1 calc R U . . .
H16C H 0.837888 0.584124 0.294104 0.066 Uiso 1 1 calc R U . . .
C17 C 0.1922(4) 0.8103(3) 0.43372(18) 0.0333(7) Uani 1 1 d . . . . .
H17A H 0.162261 0.734431 0.435872 0.040 Uiso 1 1 calc R U . . .
C18 C 0.0680(4) 0.8700(3) 0.3834(2) 0.0430(8) Uani 1 1 d . . . . .
H18A H -0.026885 0.861313 0.406702 0.065 Uiso 1 1 calc R U . . .
H18B H 0.058240 0.841520 0.329571 0.065 Uiso 1 1 calc R U . . .
H18C H 0.093401 0.945128 0.381927 0.065 Uiso 1 1 calc R U . . .
C19 C 0.2050(4) 0.8541(3) 0.5182(2) 0.0470(9) Uani 1 1 d . . . . .
H19A H 0.107830 0.848559 0.539607 0.071 Uiso 1 1 calc R U . . .
H19B H 0.235589 0.928300 0.517619 0.071 Uiso 1 1 calc R U . . .
H19C H 0.279583 0.813376 0.551329 0.071 Uiso 1 1 calc R U . . .

loop_
_atom_site_aniso_label
_atom_site_aniso_U_11
_atom_site_aniso_U_22
_atom_site_aniso_U_33
_atom_site_aniso_U_23
_atom_site_aniso_U_13
_atom_site_aniso_U_12
Ga1 0.01903(15) 0.02173(16) 0.02205(16) 0.00121(12) -0.00004(10) 0.00175(12)
Cl1 0.0266(3) 0.0364(4) 0.0271(3) 0.0014(3) 0.0062(3) 0.0043(3)
N1 0.0261(12) 0.0212(12) 0.0218(11) 0.0044(9) -0.0023(9) 0.0000(9)
N2 0.0216(12) 0.0241(12) 0.0258(12) 0.0009(10) -0.0016(9) 0.0016(9)
C1 0.0359(17) 0.0310(16) 0.0275(15) 0.0055(13) -0.0082(12) -0.0030(13)
C2 0.0266(15) 0.0285(15) 0.0332(16) 0.0003(12) -0.0080(12) 0.0006(12)
C3 0.0360(17) 0.0346(17) 0.0292(16) -0.0075(13) 0.0045(13) -0.0036(14)
C4 0.0352(18) 0.0317(17) 0.047(2) -0.0147(15) 0.0000(15) 0.0047(14)
C5 0.044(2) 0.0233(16) 0.055(2) -0.0032(15) -0.0156(17) 0.0025(14)
C6 0.0395(18) 0.0294(17) 0.0388(18) 0.0064(14) -0.0097(14) -0.0063(14)
C7 0.0265(15) 0.0299(16) 0.0322(16) 0.0010(13) -0.0017(12) -0.0070(12)
C8 0.0288(15) 0.0237(14) 0.0212(13) 0.0029(11) -0.0042(11) -0.0009(11)
C9 0.0266(15) 0.0316(16) 0.0227(14) 0.0057(12) -0.0054(11) -0.0009(12)
C10 0.0321(16) 0.0410(19) 0.0308(16) 0.0091(14) -0.0022(13) -0.0067(14)
C11 0.048(2) 0.0287(17) 0.0411(19) 0.0044(14) -0.0031(15) -0.0119(15)
C12 0.054(2) 0.0259(16) 0.0361(18) -0.0008(14) -0.0010(15) 0.0001(15)
C13 0.0362(16) 0.0268(15) 0.0253(15) 0.0035(12) -0.0023(12) -0.0024(13)
C14 0.0284(15) 0.0367(17) 0.0312(16) 0.0044(13) 0.0038(12) -0.0005(13)
C15 0.041(2) 0.070(3) 0.047(2) -0.020(2) -0.0080(16) 0.0139(19)
C16 0.0323(18) 0.057(2) 0.0424(19) 0.0079(17) 0.0046(14) 0.0012(16)
C17 0.0401(18) 0.0288(16) 0.0316(16) 0.0013(13) 0.0059(13) 0.0060(13)
C18 0.044(2) 0.043(2) 0.0417(19) 0.0080(16) 0.0047(15) 0.0095(16)
C19 0.055(2) 0.049(2) 0.0382(19) -0.0047(17) 0.0080(16) 0.0097(18)

loop_
_atom_type_symbol
_atom_type_description
_atom_type_scat_dispersion_real
_atom_type_scat_dispersion_imag
_atom_type_scat_source
C C 0.0033 0.0016 'International Tables Vol C Tables 4.2.6.8 and 6.1.1.4'
H H 0.0000 0.0000 'International Tables Vol C Tables 4.2.6.8 and 6.1.1.4'
N N 0.0061 0.0033 'International Tables Vol C Tables 4.2.6.8 and 6.1.1.4'
Cl Cl 0.1484 0.1585 'International Tables Vol C Tables 4.2.6.8 and 6.1.1.4'
Ga Ga 0.2307 1.6083 'International Tables Vol C Tables 4.2.6.8 and 6.1.1.4'

loop_
_geom_angle_atom_site_label_1
_geom_angle_atom_site_label_2
_geom_angle_atom_site_label_3
_geom_angle
_geom_angle_site_symmetry_1
_geom_angle_site_symmetry_3
_geom_angle_publ_flag
N1 Ga1 N2 85.38(10) . . ?
N1 Ga1 Cl1 109.84(8) . . ?
N2 Ga1 Cl1 98.54(7) . . ?
N1 Ga1 Ga1 128.28(7) . 3_666 ?
N2 Ga1 Ga1 121.77(7) . 3_666 ?
Cl1 Ga1 Ga1 108.20(3) . 3_666 ?
C8 N1 C1 115.5(2) . . ?
C8 N1 Ga1 129.70(18) . . ?
C1 N1 Ga1 113.98(18) . . ?
C7 N2 C2 108.5(2) . . ?
C7 N2 C3 109.3(2) . . ?
C2 N2 C3 109.3(2) . . ?
C7 N2 Ga1 117.22(18) . . ?
C2 N2 Ga1 98.90(17) . . ?
C3 N2 Ga1 112.82(18) . . ?
N1 C1 C2 109.0(2) . . ?
N1 C1 H1A 109.9 . . ?
C2 C1 H1A 109.9 . . ?
N1 C1 H1B 109.9 . . ?
C2 C1 H1B 109.9 . . ?
H1A C1 H1B 108.3 . . ?
N2 C2 C1 110.7(2) . . ?
N2 C2 H2A 109.5 . . ?
C1 C2 H2A 109.5 . . ?
N2 C2 H2B 109.5 . . ?
C1 C2 H2B 109.5 . . ?
H2A C2 H2B 108.1 . . ?
N2 C3 C4 112.1(3) . . ?
N2 C3 H3A 109.2 . . ?
C4 C3 H3A 109.2 . . ?
N2 C3 H3B 109.2 . . ?
C4 C3 H3B 109.2 . . ?
H3A C3 H3B 107.9 . . ?
C3 C4 C5 112.1(3) . . ?
C3 C4 H4A 109.2 . . ?
C5 C4 H4A 109.2 . . ?
C3 C4 H4B 109.2 . . ?
C5 C4 H4B 109.2 . . ?
H4A C4 H4B 107.9 . . ?
C4 C5 C6 110.3(3) . . ?
C4 C5 H5A 109.6 . . ?
C6 C5 H5A 109.6 . . ?
C4 C5 H5B 109.6 . . ?
C6 C5 H5B 109.6 . . ?
H5A C5 H5B 108.1 . . ?
C7 C6 C5 111.5(3) . . ?
C7 C6 H6A 109.3 . . ?
C5 C6 H6A 109.3 . . ?
C7 C6 H6B 109.3 . . ?
C5 C6 H6B 109.3 . . ?
H6A C6 H6B 108.0 . . ?
N2 C7 C6 111.2(2) . . ?
N2 C7 H7A 109.4 . . ?
C6 C7 H7A 109.4 . . ?
N2 C7 H7B 109.4 . . ?
C6 C7 H7B 109.4 . . ?
H7A C7 H7B 108.0 . . ?
C13 C8 C9 119.2(3) . . ?
C13 C8 N1 120.1(3) . . ?
C9 C8 N1 120.7(3) . . ?
C10 C9 C8 119.3(3) . . ?
C10 C9 C14 119.7(3) . . ?
C8 C9 C14 121.0(3) . . ?
C11 C10 C9 121.1(3) . . ?
C11 C10 H10A 119.5 . . ?
C9 C10 H10A 119.5 . . ?
C12 C11 C10 119.7(3) . . ?
C12 C11 H11A 120.2 . . ?
C10 C11 H11A 120.2 . . ?
C11 C12 C13 121.7(3) . . ?
C11 C12 H12A 119.2 . . ?
C13 C12 H12A 119.2 . . ?
C12 C13 C8 119.0(3) . . ?
C12 C13 C17 118.5(3) . . ?
C8 C13 C17 122.5(3) . . ?
C9 C14 C15 110.6(3) . . ?
C9 C14 C16 113.9(3) . . ?
C15 C14 C16 108.1(3) . . ?
C9 C14 H14A 108.0 . . ?
C15 C14 H14A 108.0 . . ?
C16 C14 H14A 108.0 . . ?
C14 C15 H15A 109.5 . . ?
C14 C15 H15B 109.5 . . ?
H15A C15 H15B 109.5 . . ?
C14 C15 H15C 109.5 . . ?
H15A C15 H15C 109.5 . . ?
H15B C15 H15C 109.5 . . ?
C14 C16 H16A 109.5 . . ?
C14 C16 H16B 109.5 . . ?
H16A C16 H16B 109.5 . . ?
C14 C16 H16C 109.5 . . ?
H16A C16 H16C 109.5 . . ?
H16B C16 H16C 109.5 . . ?
C13 C17 C19 112.3(3) . . ?
C13 C17 C18 111.2(3) . . ?
C19 C17 C18 109.1(3) . . ?
C13 C17 H17A 108.0 . . ?
C19 C17 H17A 108.0 . . ?
C18 C17 H17A 108.0 . . ?
C17 C18 H18A 109.5 . . ?
C17 C18 H18B 109.5 . . ?
H18A C18 H18B 109.5 . . ?
C17 C18 H18C 109.5 . . ?
H18A C18 H18C 109.5 . . ?
H18B C18 H18C 109.5 . . ?
C17 C19 H19A 109.5 . . ?
C17 C19 H19B 109.5 . . ?
H19A C19 H19B 109.5 . . ?
C17 C19 H19C 109.5 . . ?
H19A C19 H19C 109.5 . . ?
H19B C19 H19C 109.5 . . ?

loop_
_geom_bond_atom_site_label_1
_geom_bond_atom_site_label_2
_geom_bond_distance
_geom_bond_site_symmetry_2
_geom_bond_publ_flag
Ga1 N1 1.887(2) . ?
Ga1 N2 2.089(2) . ?
Ga1 Cl1 2.2665(8) . ?
Ga1 Ga1 2.4474(6) 3_666 ?
N1 C8 1.420(4) . ?
N1 C1 1.466(4) . ?
N2 C7 1.489(4) . ?
N2 C2 1.495(4) . ?
N2 C3 1.495(4) . ?
C1 C2 1.518(4) . ?
C1 H1A 0.9900 . ?
C1 H1B 0.9900 . ?
C2 H2A 0.9900 . ?
C2 H2B 0.9900 . ?
C3 C4 1.509(5) . ?
C3 H3A 0.9900 . ?
C3 H3B 0.9900 . ?
C4 C5 1.512(5) . ?
C4 H4A 0.9900 . ?
C4 H4B 0.9900 . ?
C5 C6 1.518(5) . ?
C5 H5A 0.9900 . ?
C5 H5B 0.9900 . ?
C6 C7 1.516(4) . ?
C6 H6A 0.9900 . ?
C6 H6B 0.9900 . ?
C7 H7A 0.9900 . ?
C7 H7B 0.9900 . ?
C8 C13 1.417(4) . ?
C8 C9 1.417(4) . ?
C9 C10 1.399(4) . ?
C9 C14 1.516(4) . ?
C10 C11 1.381(5) . ?
C10 H10A 0.9500 . ?
C11 C12 1.377(5) . ?
C11 H11A 0.9500 . ?
C12 C13 1.395(4) . ?
C12 H12A 0.9500 . ?
C13 C17 1.522(4) . ?
C14 C15 1.528(5) . ?
C14 C16 1.533(4) . ?
C14 H14A 1.0000 . ?
C15 H15A 0.9800 . ?
C15 H15B 0.9800 . ?
C15 H15C 0.9800 . ?
C16 H16A 0.9800 . ?
C16 H16B 0.9800 . ?
C16 H16C 0.9800 . ?
C17 C19 1.534(5) . ?
C17 C18 1.538(4) . ?
C17 H17A 1.0000 . ?
C18 H18A 0.9800 . ?
C18 H18B 0.9800 . ?
C18 H18C 0.9800 . ?
C19 H19A 0.9800 . ?
C19 H19B 0.9800 . ?
C19 H19C 0.9800 . ?
